data_1566027
loop_
_publ_author_name
'Zheng, Jun'
'Meng, Ye'
'Zhang, Lin'
'Yang, Xinan'
'Ma, Peihua'

_publ_section_title
;
 Metal-induced different structures of four
 cyclopentanocucurbit[5]uril-based complexes
;
_journal_name_full 'Inorganica Chimica Acta'
_journal_page_first 120669
_journal_paper_doi 10.1016/j.ica.2021.120669
_journal_volume 529
_journal_year 2022
_chemical_formula_moiety 'C45 H50 Cl2 Hg N20 O10, Cl4 Hg, 3(H2 O), 2(H4 N)'
_chemical_formula_sum 'C45 H64 Cl6 Hg2 N22 O13'
_chemical_formula_weight 1735.06
_space_group_crystal_system monoclinic
_space_group_IT_number 14
_space_group_name_Hall '-P 2yn'
_space_group_name_H-M_alt 'P 1 21/n 1'
_atom_sites_solution_hydrogens mixed
_cell_angle_alpha 90
_cell_angle_beta 93.228(3)
_cell_angle_gamma 90
_cell_formula_units_Z 4
_cell_length_a 10.9075(13)
_cell_length_b 15.7904(18)
_cell_length_c 35.312(4)
_cell_measurement_reflns_used 9931
_cell_measurement_temperature 296.15
_cell_measurement_theta_max 22.25
_cell_measurement_theta_min 2.27
_cell_volume 6072.3(12)
_computing_molecular_graphics 'Olex2 (Dolomanov et al., 2009)'
_computing_publication_material 'Olex2 (Dolomanov et al., 2009)'
_computing_structure_refinement 'ShelXL (Sheldrick, 2015)'
_diffrn_ambient_temperature 296.15
_diffrn_measured_fraction_theta_full 1.000
_diffrn_measured_fraction_theta_max 1.000
_diffrn_measurement_device_type 'Bruker APEX-II CCD'
_diffrn_radiation_type MoK\a
_diffrn_radiation_wavelength 0.71073
_diffrn_reflns_av_R_equivalents 0.1167
_diffrn_reflns_av_unetI/netI 0.0688
_diffrn_reflns_Laue_measured_fraction_full 1.000
_diffrn_reflns_Laue_measured_fraction_max 1.000
_diffrn_reflns_limit_h_max 12
_diffrn_reflns_limit_h_min -12
_diffrn_reflns_limit_k_max 18
_diffrn_reflns_limit_k_min -18
_diffrn_reflns_limit_l_max 41
_diffrn_reflns_limit_l_min -41
_diffrn_reflns_number 134820
_diffrn_reflns_point_group_measured_fraction_full 1.000
_diffrn_reflns_point_group_measured_fraction_max 1.000
_diffrn_reflns_theta_full 24.999
_diffrn_reflns_theta_max 24.999
_diffrn_reflns_theta_min 1.731
_exptl_absorpt_coefficient_mu 5.394
_exptl_absorpt_correction_T_max 0.7457
_exptl_absorpt_correction_T_min 0.3258
_exptl_absorpt_correction_type multi-scan
_exptl_crystal_colour colourless
_exptl_crystal_colour_primary colourless
_exptl_crystal_density_diffrn 1.898
_exptl_crystal_description block
_exptl_crystal_F_000 3416
_exptl_crystal_size_max 0.15
_exptl_crystal_size_mid 0.13
_exptl_crystal_size_min 0.12
_refine_diff_density_max 2.349
_refine_diff_density_min -1.751
_refine_diff_density_rms 0.205
_refine_ls_extinction_coef .
_refine_ls_extinction_method none
_refine_ls_goodness_of_fit_ref 1.192
_refine_ls_hydrogen_treatment constr
_refine_ls_matrix_type full
_refine_ls_number_parameters 806
_refine_ls_number_reflns 10664
_refine_ls_number_restraints 48
_refine_ls_restrained_S_all 1.190
_refine_ls_R_factor_all 0.1426
_refine_ls_R_factor_gt 0.1102
_refine_ls_shift/su_max 0.000
_refine_ls_shift/su_mean 0.000
_refine_ls_structure_factor_coef Fsqd
_refine_ls_weighting_details 'w=1/[\s^2^(Fo^2^)+(0.0423P)^2^+198.9035P] where P=(Fo^2^+2Fc^2^)/3'
_refine_ls_weighting_scheme calc
_refine_ls_wR_factor_gt 0.2012
_refine_ls_wR_factor_ref 0.2141
_reflns_Friedel_coverage 0.000
_reflns_Friedel_fraction_full .
_reflns_Friedel_fraction_max .
_reflns_number_gt 8171
_reflns_number_total 10664
_reflns_threshold_expression 'I > 2\s(I)'
_cod_data_source_file ICA-2022-529-120669.cif
_cod_data_source_block jiang3_3hg_0m_sqd_pl_sq
_cod_database_code 1566027
_shelx_space_group_comment
;
The symmetry employed for this shelxl refinement is uniquely defined
by the following loop, which should always be used as a source of
symmetry information in preference to the above space-group names.
They are only intended as comments.
;
_shelx_estimated_absorpt_t_max 0.564
_shelx_estimated_absorpt_t_min 0.498
_olex2_refinement_description
;
1. Fixed Uiso
 At 1.2 times of:
  All C(H,H) groups, All C(H,H,H,H) groups, All N(H,H,H,H) groups
 At 1.5 times of:
  All O(H,H) groups
2. Uiso/Uaniso restraints and constraints
Uanis(O12) \\sim Ueq: with sigma of 0.0001 and sigma for terminal atoms of
0.0002
Uanis(C39) \\sim Ueq: with sigma of 0.00001 and sigma for terminal atoms of
0.00002
Uanis(C0AA) \\sim Ueq: with sigma of 0.0001 and sigma for terminal atoms of
0.0002
Uanis(C1) \\sim Ueq: with sigma of 0.0001 and sigma for terminal atoms of 0.0002
Uanis(C33) \\sim Ueq: with sigma of 0.0001 and sigma for terminal atoms of
0.0002
Uanis(O9) \\sim Ueq: with sigma of 0.0001 and sigma for terminal atoms of 0.0002
Uanis(C23) \\sim Ueq: with sigma of 0.00001 and sigma for terminal atoms of
0.00002
Uanis(N8) \\sim Ueq: with sigma of 0.0001 and sigma for terminal atoms of 0.0002
3. Rigid body (RIGU) restrains
 C39
 with sigma for 1-2 distances of 0.0001 and sigma for 1-3 distances of 0.0001
 Cl3
 with sigma for 1-2 distances of 0.0001 and sigma for 1-3 distances of 0.0001
 C29
 with sigma for 1-2 distances of 0.0001 and sigma for 1-3 distances of 0.0001
 C23
 with sigma for 1-2 distances of 0.0001 and sigma for 1-3 distances of 0.0001
4. Others
 Sof(H32C)=Sof(H32D)=Sof(H34C)=Sof(H34D)=Sof(C33)=Sof(H33A)=Sof(H33B)=1-FVAR(1)
 Sof(H32A)=Sof(H32B)=Sof(H34A)=Sof(H34B)=Sof(C0AA)=Sof(H0AA)=Sof(H0AB)=FVAR(1)
5.a Riding coordinates:
 O11(H11C,H11D), N22(H22C,H22D,H22E,H22F), N21(H21A,H21B,H21C,H21D), O13(H13C,
 H13D)
5.b Free rotating group:
 O12(H12A,H12B)
5.c Secondary CH2 refined with riding coordinates:
 C43(H43A,H43B), C42(H42A,H42B), C41(H41A,H41B), C1(H1A,H1B), C2(H2A,H2B),
 C6(H6A,H6B), C5(H5A,H5B), C4(H4A,H4B), C10(H10A,H10B), C11(H11A,H11B),
 C15(H15A,H15B), C14(H14A,H14B), C13(H13A,H13B), C19(H19A,H19B), C20(H20A,H20B),
  C22(H22A,H22B), C24(H24A,H24B), C28(H28A,H28B), C29(H29A,H29B), C32(H32A,
 H32B), C32(H32C,H32D), C34(H34A,H34B), C34(H34C,H34D), C38(H38A,H38B),
 C37(H37A,H37B), C0AA(H0AA,H0AB), C33(H33A,H33B), C23(H23A,H23B)
;

loop_
_space_group_symop_operation_xyz
'x, y, z'
'-x+1/2, y+1/2, -z+1/2'
'-x, -y, -z'
'x-1/2, -y-1/2, z-1/2'

loop_
_atom_site_label
_atom_site_type_symbol
_atom_site_fract_x
_atom_site_fract_y
_atom_site_fract_z
_atom_site_U_iso_or_equiv
_atom_site_adp_type
_atom_site_occupancy
_atom_site_site_symmetry_order
_atom_site_calc_flag
_atom_site_refinement_flags_posn
_atom_site_refinement_flags_adp
_atom_site_refinement_flags_occupancy
_atom_site_disorder_assembly
_atom_site_disorder_group
Hg1 Hg 0.96837(6) 0.18818(4) 0.08032(2) 0.03130(18) Uani 1 1 d . . . . .
Cl2 Cl 0.8277(4) 0.1924(3) 0.12774(12) 0.0439(10) Uani 1 1 d . . . . .
Cl1 Cl 1.1065(4) 0.1839(3) 0.03292(11) 0.0406(10) Uani 1 1 d . . . . .
O6 O 0.8054(9) 0.0829(6) 0.0397(3) 0.028(2) Uani 1 1 d . . . . .
O1 O 0.4666(10) 0.0995(8) 0.1678(3) 0.041(3) Uani 1 1 d . . . . .
O8 O 1.0200(10) 0.0225(7) 0.0979(3) 0.032(3) Uani 1 1 d . . . . .
O2 O 0.6622(10) 0.0357(7) 0.2232(3) 0.035(3) Uani 1 1 d . . . . .
O9 O 1.1527(9) 0.1875(6) 0.1315(3) 0.0277(17) Uani 1 1 d . U . . .
O3 O 0.7906(10) 0.2051(7) 0.2494(3) 0.038(3) Uani 1 1 d . . . . .
O10 O 1.0312(10) 0.3500(6) 0.0928(3) 0.029(2) Uani 1 1 d . . . . .
O4 O 0.6736(10) 0.3704(7) 0.2162(3) 0.036(3) Uani 1 1 d . . . . .
O7 O 0.8136(10) 0.2844(7) 0.0346(3) 0.034(3) Uani 1 1 d . . . . .
O5 O 0.4746(11) 0.3041(8) 0.1634(3) 0.044(3) Uani 1 1 d . . . . .
N18 N 0.6022(11) 0.1119(8) 0.0505(4) 0.029(3) Uani 1 1 d . . . . .
N20 N 0.6901(12) -0.0037(7) 0.0768(4) 0.028(3) Uani 1 1 d . . . . .
N17 N 0.4677(11) 0.1177(8) 0.1033(4) 0.028(3) Uani 1 1 d . . . . .
N19 N 0.5517(12) 0.0020(9) 0.1277(3) 0.031(3) Uani 1 1 d . . . . .
N1 N 0.7155(13) -0.0472(10) 0.1730(4) 0.040(4) Uani 1 1 d . . . . .
N3 N 0.8619(12) 0.0042(8) 0.2123(3) 0.027(3) Uani 1 1 d . . . . .
N2 N 0.8551(11) -0.0460(8) 0.1220(3) 0.026(3) Uani 1 1 d . . . . .
N4 N 1.0047(11) 0.0005(8) 0.1615(3) 0.025(3) Uani 1 1 d . . . . .
N6 N 1.1151(12) 0.1241(9) 0.1879(4) 0.032(3) Uani 1 1 d . . . . .
N8 N 1.1172(11) 0.2633(8) 0.1852(3) 0.026(2) Uani 1 1 d . U . . .
N5 N 0.9643(12) 0.1308(8) 0.2359(3) 0.028(3) Uani 1 1 d . . . . .
N7 N 0.9690(12) 0.2710(9) 0.2333(4) 0.031(3) Uani 1 1 d . . . . .
N10 N 1.0176(11) 0.3871(8) 0.1551(3) 0.028(3) Uani 1 1 d . . . . .
N12 N 0.8707(12) 0.4301(8) 0.1136(3) 0.030(3) Uani 1 1 d . . . . .
N9 N 0.8748(12) 0.3950(7) 0.2049(3) 0.027(3) Uani 1 1 d . . . . .
N11 N 0.7301(13) 0.4407(9) 0.1634(4) 0.036(3) Uani 1 1 d . . . . .
N14 N 0.7082(12) 0.3810(7) 0.0698(3) 0.026(3) Uani 1 1 d . . . . .
N16 N 0.6124(11) 0.2659(7) 0.0478(3) 0.023(3) Uani 1 1 d . . . . .
N13 N 0.5655(12) 0.3905(8) 0.1211(3) 0.029(3) Uani 1 1 d . . . . .
N15 N 0.4779(12) 0.2729(8) 0.1006(4) 0.030(3) Uani 1 1 d . . . . .
C45 C 0.4946(13) 0.0788(9) 0.1360(5) 0.031(4) Uani 1 1 d . . . . .
C39 C 0.7120(13) 0.0664(9) 0.0546(4) 0.020(2) Uani 1 1 d . U . . .
C40 C 0.5057(12) 0.0727(9) 0.0702(4) 0.023(3) Uani 1 1 d . . . . .
C44 C 0.5671(14) -0.0089(9) 0.0889(5) 0.029(4) Uani 1 1 d . . . . .
C43 C 0.4898(17) -0.0840(11) 0.0715(5) 0.044(5) Uani 1 1 d . . . . .
H43A H 0.5265 -0.1069 0.0493 0.052 Uiso 1 1 calc R . . . .
H43B H 0.4813 -0.1289 0.0899 0.052 Uiso 1 1 calc R . . . .
C42 C 0.3687(16) -0.0432(11) 0.0612(6) 0.049(5) Uani 1 1 d . . . . .
H42A H 0.3214 -0.0369 0.0834 0.059 Uiso 1 1 calc R . . . .
H42B H 0.3219 -0.0773 0.0427 0.059 Uiso 1 1 calc R . . . .
C41 C 0.3967(17) 0.0429(10) 0.0446(5) 0.045(5) Uani 1 1 d . . . . .
H41A H 0.3273 0.0810 0.0460 0.054 Uiso 1 1 calc R . . . .
H41B H 0.4184 0.0381 0.0184 0.054 Uiso 1 1 calc R . . . .
C1 C 0.5907(14) -0.0569(10) 0.1571(4) 0.027(2) Uani 1 1 d . U . . .
H1A H 0.5818 -0.1138 0.1470 0.032 Uiso 1 1 calc R . . . .
H1B H 0.5354 -0.0518 0.1776 0.032 Uiso 1 1 calc R . . . .
C2 C 0.7863(15) -0.0644(9) 0.0867(4) 0.034(4) Uani 1 1 d . . . . .
H2A H 0.7498 -0.1201 0.0885 0.041 Uiso 1 1 calc R . . . .
H2B H 0.8427 -0.0661 0.0664 0.041 Uiso 1 1 calc R . . . .
C8 C 0.7394(14) 0.0017(11) 0.2050(4) 0.031(4) Uani 1 1 d . . . . .
C9 C 0.9644(14) -0.0055(9) 0.1248(4) 0.024(3) Uani 1 1 d . . . . .
C3 C 0.8280(14) -0.0814(10) 0.1584(4) 0.030(4) Uani 1 1 d . . . . .
C7 C 0.9277(14) -0.0469(9) 0.1863(4) 0.028(4) Uani 1 1 d . . . . .
C6 C 0.9897(17) -0.1258(10) 0.2036(4) 0.038(4) Uani 1 1 d . . . . .
H6A H 1.0654 -0.1380 0.1915 0.046 Uiso 1 1 calc R . . . .
H6B H 1.0082 -0.1182 0.2306 0.046 Uiso 1 1 calc R . . . .
C5 C 0.899(3) -0.1953(13) 0.1966(7) 0.082(8) Uani 1 1 d . . . . .
H5A H 0.9409 -0.2494 0.1955 0.098 Uiso 1 1 calc R . . . .
H5B H 0.8426 -0.1975 0.2168 0.098 Uiso 1 1 calc R . . . .
C4 C 0.8335(16) -0.1765(10) 0.1605(5) 0.040(4) Uani 1 1 d . . . . .
H4A H 0.7515 -0.2005 0.1596 0.048 Uiso 1 1 calc R . . . .
H4B H 0.8771 -0.1994 0.1395 0.048 Uiso 1 1 calc R . . . .
C10 C 0.9184(15) 0.0482(10) 0.2437(4) 0.033(4) Uani 1 1 d . . . . .
H10A H 0.9860 0.0140 0.2542 0.040 Uiso 1 1 calc R . . . .
H10B H 0.8592 0.0533 0.2631 0.040 Uiso 1 1 calc R . . . .
C11 C 1.1215(14) 0.0386(11) 0.1744(4) 0.035(4) Uani 1 1 d . . . . .
H11A H 1.1584 0.0038 0.1946 0.042 Uiso 1 1 calc R . . . .
H11B H 1.1759 0.0373 0.1536 0.042 Uiso 1 1 calc R . . . .
C17 C 0.8985(15) 0.2003(10) 0.2398(4) 0.030(4) Uani 1 1 d . . . . .
C18 C 1.1280(12) 0.1927(10) 0.1643(4) 0.028(3) Uani 1 1 d . . . . .
C12 C 1.0894(13) 0.1500(11) 0.2263(4) 0.030(4) Uani 1 1 d . . . . .
C16 C 1.0903(15) 0.2484(10) 0.2240(4) 0.030(4) Uani 1 1 d . . . . .
C15 C 1.1949(17) 0.2738(13) 0.2532(5) 0.046(5) Uani 1 1 d . . . . .
H15A H 1.2408 0.3215 0.2440 0.055 Uiso 1 1 calc R . . . .
H15B H 1.1623 0.2890 0.2773 0.055 Uiso 1 1 calc R . . . .
C14 C 1.2727(18) 0.1991(16) 0.2573(6) 0.069(7) Uani 1 1 d . . . . .
H14A H 1.3203 0.2007 0.2814 0.083 Uiso 1 1 calc R . . . .
H14B H 1.3290 0.1967 0.2370 0.083 Uiso 1 1 calc R . . . .
C13 C 1.1891(17) 0.1227(12) 0.2557(5) 0.044(5) Uani 1 1 d . . . . .
H13A H 1.1555 0.1118 0.2801 0.052 Uiso 1 1 calc R . . . .
H13B H 1.2317 0.0725 0.2476 0.052 Uiso 1 1 calc R . . . .
C19 C 0.9261(17) 0.3568(11) 0.2387(5) 0.040(4) Uani 1 1 d . . . . .
H19A H 0.8645 0.3562 0.2575 0.048 Uiso 1 1 calc R . . . .
H19B H 0.9943 0.3911 0.2486 0.048 Uiso 1 1 calc R . . . .
C20 C 1.1294(13) 0.3458(11) 0.1684(4) 0.033(4) Uani 1 1 d . . . . .
H20A H 1.1717 0.3824 0.1869 0.039 Uiso 1 1 calc R . . . .
H20B H 1.1816 0.3404 0.1471 0.039 Uiso 1 1 calc R . . . .
C27 C 0.9792(13) 0.3848(9) 0.1176(4) 0.024(3) Uani 1 1 d . . . . .
C26 C 0.7515(13) 0.4006(9) 0.1965(4) 0.025(3) Uani 1 1 d . . . . .
C25 C 0.8384(15) 0.4730(9) 0.1476(4) 0.029(4) Uani 1 1 d . . . . .
C76 C 0.9434(14) 0.4417(10) 0.1772(4) 0.030(4) Uani 1 1 d . . . . .
C22 C 1.0098(19) 0.5219(12) 0.1922(5) 0.050(5) Uani 1 1 d . . . . .
H22A H 0.9780 0.5410 0.2158 0.060 Uiso 1 1 calc R . . A 1
H22B H 1.0977 0.5130 0.1957 0.060 Uiso 1 1 calc R . . A 1
C24 C 0.8540(17) 0.5688(9) 0.1474(5) 0.039(4) Uani 1 1 d . . . . .
H24A H 0.8368 0.5912 0.1221 0.047 Uiso 1 1 calc R . . B 1
H24B H 0.7987 0.5952 0.1644 0.047 Uiso 1 1 calc R . . B 1
C28 C 0.6064(14) 0.4563(9) 0.1470(5) 0.032(4) Uani 1 1 d . . . . .
H28A H 0.5501 0.4604 0.1672 0.039 Uiso 1 1 calc R . . . .
H28B H 0.6052 0.5100 0.1336 0.039 Uiso 1 1 calc R . . . .
C29 C 0.8073(13) 0.4399(9) 0.0767(4) 0.025(3) Uani 1 1 d . U . . .
H29A H 0.7750 0.4971 0.0746 0.030 Uiso 1 1 calc R . . . .
H29B H 0.8658 0.4327 0.0573 0.030 Uiso 1 1 calc R . . . .
C30 C 0.5027(13) 0.3220(9) 0.1315(4) 0.027(3) Uani 1 1 d . . . . .
C36 C 0.7220(15) 0.3094(10) 0.0498(4) 0.028(4) Uani 1 1 d . . . . .
C35 C 0.5159(14) 0.3125(10) 0.0662(4) 0.030(3) Uani 1 1 d . . . . .
C31 C 0.5842(13) 0.3923(9) 0.0805(4) 0.024(3) Uani 1 1 d . . . . .
C32 C 0.5153(16) 0.4669(12) 0.0605(5) 0.044(5) Uani 1 1 d . . . . .
H32A H 0.5064 0.5136 0.0780 0.053 Uiso 0.48(3) 1 calc R . P C 1
H32B H 0.5596 0.4868 0.0392 0.053 Uiso 0.48(3) 1 calc R . P C 1
H32C H 0.4604 0.4945 0.0773 0.053 Uiso 0.52(3) 1 calc R . P C 2
H32D H 0.5721 0.5084 0.0513 0.053 Uiso 0.52(3) 1 calc R . P C 2
C34 C 0.4102(16) 0.3411(12) 0.0398(5) 0.047(5) Uani 1 1 d . . . . .
H34A H 0.3353 0.3113 0.0451 0.056 Uiso 0.48(3) 1 calc R . P C 1
H34B H 0.4279 0.3315 0.0135 0.056 Uiso 0.48(3) 1 calc R . P C 1
H34C H 0.3987 0.3026 0.0185 0.056 Uiso 0.52(3) 1 calc R . P C 2
H34D H 0.3348 0.3434 0.0531 0.056 Uiso 0.52(3) 1 calc R . P C 2
C38 C 0.4016(13) 0.1983(11) 0.1022(5) 0.035(4) Uani 1 1 d . . . . .
H38A H 0.3442 0.1984 0.0802 0.042 Uiso 1 1 calc R . . . .
H38B H 0.3540 0.2021 0.1245 0.042 Uiso 1 1 calc R . . . .
C37 C 0.5933(13) 0.1861(10) 0.0272(4) 0.028(3) Uani 1 1 d . . . . .
H37A H 0.5127 0.1873 0.0142 0.034 Uiso 1 1 calc R . . . .
H37B H 0.6535 0.1821 0.0081 0.034 Uiso 1 1 calc R . . . .
Hg2 Hg 1.15005(9) 0.18178(6) 0.37647(2) 0.0642(3) Uani 1 1 d . . . D 1
Cl4 Cl 1.2135(6) 0.0339(4) 0.36428(19) 0.0790(18) Uani 1 1 d . . . D 1
Cl6 Cl 1.1196(7) 0.1856(4) 0.44677(15) 0.084(2) Uani 1 1 d . . . D 1
Cl5 Cl 0.9545(6) 0.1971(5) 0.3391(2) 0.097(2) Uani 1 1 d . . . D 1
Cl3 Cl 1.2850(12) 0.2993(7) 0.3663(3) 0.175(6) Uani 1 1 d . U . D 1
O11 O 0.3659(18) 0.4357(14) 0.2092(6) 0.118(7) Uani 1 1 d . . . E 1
H11C H 0.3152 0.4722 0.2001 0.177 Uiso 1 1 d R . . E 1
H11D H 0.4056 0.4146 0.1915 0.177 Uiso 1 1 d R . . E 1
N22 N 1.0951(19) 0.4021(13) 0.0211(6) 0.095(7) Uani 1 1 d . . . F 1
H22C H 1.1863 0.4096 0.0231 0.114 Uiso 1 1 d R . . F 1
H22D H 1.0718 0.3645 -0.0009 0.114 Uiso 1 1 d R . . F 1
H22E H 1.0545 0.4585 0.0173 0.114 Uiso 1 1 d R . . F 1
H22F H 1.0678 0.3757 0.0450 0.114 Uiso 1 1 d R . . F 1
N21 N 0.8831(16) 0.1963(11) -0.0351(5) 0.067(5) Uani 1 1 d . . . G 1
H21A H 0.8088 0.2327 -0.0395 0.080 Uiso 1 1 d R . . G 1
H21B H 0.9252 0.1896 -0.0594 0.080 Uiso 1 1 d R . . G 1
H21C H 0.8581 0.1393 -0.0259 0.080 Uiso 1 1 d R . . G 1
H21D H 0.9407 0.2234 -0.0157 0.080 Uiso 1 1 d R . . G 1
O13 O 1.0551(13) -0.0322(9) 0.0268(3) 0.061(4) Uani 1 1 d . . . . .
H13C H 1.0199 -0.0184 0.0468 0.092 Uiso 1 1 d R . . . .
H13D H 1.0798 0.0145 0.0180 0.092 Uiso 1 1 d R . . . .
O12 O 0.5850(10) 0.2034(7) 0.2124(3) 0.035(2) Uani 1 1 d . U . . .
H12A H 0.5974 0.1624 0.2278 0.053 Uiso 1 1 d G . . . .
H12B H 0.6327 0.1936 0.1947 0.053 Uiso 1 1 d G . . . .
C0AA C 0.399(4) 0.435(2) 0.0479(13) 0.048(3) Uani 0.48(3) 1 d . U P C 1
H0AA H 0.3691 0.4645 0.0252 0.058 Uiso 0.48(3) 1 calc R . P C 1
H0AB H 0.3405 0.4439 0.0673 0.058 Uiso 0.48(3) 1 calc R . P C 1
C33 C 0.443(4) 0.422(2) 0.0273(12) 0.053(3) Uani 0.52(3) 1 d . U P C 2
H33A H 0.3698 0.4546 0.0198 0.064 Uiso 0.52(3) 1 calc R . P C 2
H33B H 0.4932 0.4179 0.0056 0.064 Uiso 0.52(3) 1 calc R . P C 2
C23 C 0.978(3) 0.584(2) 0.1598(9) 0.113(3) Uani 1 1 d . U . . .
H23A H 0.9882 0.6422 0.1686 0.136 Uiso 1 1 calc R . . . .
H23B H 1.0319 0.5754 0.1391 0.136 Uiso 1 1 calc R . . . .

loop_
_atom_site_aniso_label
_atom_site_aniso_U_11
_atom_site_aniso_U_22
_atom_site_aniso_U_33
_atom_site_aniso_U_23
_atom_site_aniso_U_13
_atom_site_aniso_U_12
Hg1 0.0287(3) 0.0326(3) 0.0327(3) -0.0010(3) 0.0029(2) 0.0019(3)
Cl2 0.035(2) 0.061(3) 0.037(2) -0.005(2) 0.0161(18) 0.001(2)
Cl1 0.034(2) 0.054(3) 0.034(2) -0.001(2) 0.0122(17) 0.002(2)
O6 0.022(6) 0.027(6) 0.037(6) 0.002(5) 0.013(5) 0.003(5)
O1 0.032(7) 0.063(8) 0.029(6) -0.002(6) 0.011(5) 0.005(6)
O8 0.039(7) 0.036(6) 0.022(6) 0.002(5) 0.011(5) -0.003(5)
O2 0.026(6) 0.039(7) 0.041(7) 0.000(5) 0.011(5) -0.003(5)
O9 0.0277(17) 0.0278(17) 0.0277(17) 0.00000(10) 0.00157(14) 0.00000(10)
O3 0.040(7) 0.043(7) 0.031(6) 0.007(5) 0.011(5) -0.001(6)
O10 0.034(6) 0.027(6) 0.026(6) 0.000(5) 0.000(5) 0.007(5)
O4 0.033(7) 0.036(6) 0.041(7) -0.001(5) 0.011(6) -0.009(5)
O7 0.033(7) 0.046(7) 0.022(6) -0.006(5) 0.012(5) 0.013(5)
O5 0.043(7) 0.054(8) 0.037(7) -0.009(6) 0.020(6) -0.008(6)
N18 0.013(7) 0.040(8) 0.034(7) 0.003(6) 0.001(6) -0.005(6)
N20 0.027(8) 0.022(7) 0.033(7) -0.009(6) -0.003(6) 0.000(6)
N17 0.014(7) 0.039(8) 0.032(7) -0.004(6) -0.001(6) -0.002(6)
N19 0.023(7) 0.045(8) 0.027(7) -0.002(6) 0.007(6) -0.016(6)
N1 0.036(8) 0.063(10) 0.023(7) 0.010(7) 0.005(6) -0.009(7)
N3 0.036(8) 0.031(7) 0.016(6) 0.005(5) 0.007(6) 0.011(6)
N2 0.026(7) 0.035(7) 0.016(6) -0.005(5) -0.003(5) -0.001(6)
N4 0.018(7) 0.029(7) 0.027(7) 0.000(5) 0.006(5) -0.012(5)
N6 0.024(7) 0.045(8) 0.027(7) -0.009(6) 0.008(6) 0.005(6)
N8 0.026(2) 0.026(2) 0.026(2) 0.00000(10) 0.00146(15) 0.00000(10)
N5 0.028(8) 0.030(7) 0.025(7) 0.000(6) 0.007(6) 0.005(6)
N7 0.021(7) 0.043(8) 0.028(7) 0.002(6) 0.010(6) -0.006(6)
N10 0.015(7) 0.041(8) 0.028(7) -0.004(6) 0.001(5) 0.002(6)
N12 0.032(8) 0.026(7) 0.032(7) -0.002(6) 0.013(6) -0.005(6)
N9 0.042(9) 0.019(6) 0.021(7) -0.006(5) 0.006(6) -0.010(6)
N11 0.044(9) 0.039(8) 0.023(7) -0.007(6) -0.004(6) 0.008(7)
N14 0.035(8) 0.020(6) 0.023(7) -0.009(5) 0.004(6) 0.003(6)
N16 0.024(7) 0.022(6) 0.023(7) 0.001(5) 0.000(5) -0.002(5)
N13 0.029(8) 0.028(7) 0.030(7) -0.012(6) 0.000(6) -0.007(6)
N15 0.025(7) 0.029(7) 0.038(8) -0.017(6) 0.013(6) -0.013(6)
C45 0.014(8) 0.022(8) 0.055(12) -0.004(8) 0.000(8) -0.006(6)
C39 0.020(2) 0.020(2) 0.020(2) 0.00000(10) 0.00111(16) 0.00000(10)
C40 0.010(7) 0.036(9) 0.021(7) -0.018(7) -0.004(6) 0.002(6)
C44 0.027(9) 0.019(8) 0.042(10) -0.002(7) 0.009(7) -0.014(7)
C43 0.053(12) 0.048(11) 0.029(9) -0.014(8) 0.000(8) -0.033(9)
C42 0.034(11) 0.045(11) 0.065(13) 0.000(9) -0.023(9) -0.015(9)
C41 0.054(12) 0.031(9) 0.049(11) -0.011(8) -0.005(9) 0.005(9)
C1 0.027(2) 0.027(2) 0.027(2) 0.00000(10) 0.00152(16) 0.00000(10)
C2 0.047(11) 0.017(8) 0.041(10) -0.002(7) 0.020(8) 0.008(7)
C8 0.015(9) 0.052(10) 0.027(9) 0.022(8) 0.005(7) 0.008(8)
C9 0.029(9) 0.029(8) 0.013(7) -0.004(6) 0.004(7) 0.006(7)
C3 0.030(9) 0.031(9) 0.028(8) 0.002(7) 0.008(7) 0.003(7)
C7 0.034(9) 0.018(7) 0.031(8) 0.005(7) 0.000(7) 0.002(7)
C6 0.049(11) 0.043(10) 0.023(8) 0.007(7) 0.002(8) 0.017(9)
C5 0.13(2) 0.034(11) 0.081(17) 0.008(11) -0.024(15) 0.009(14)
C4 0.039(10) 0.029(9) 0.053(11) 0.009(8) 0.006(8) 0.006(8)
C10 0.035(10) 0.045(10) 0.023(8) 0.006(7) 0.014(7) 0.002(8)
C11 0.026(9) 0.062(12) 0.016(8) -0.003(8) 0.007(7) 0.013(8)
C17 0.036(10) 0.042(10) 0.013(7) 0.005(7) 0.001(7) -0.002(8)
C18 0.012(7) 0.038(9) 0.033(8) 0.003(8) 0.001(6) 0.000(7)
C12 0.016(8) 0.057(10) 0.017(8) 0.002(7) 0.000(6) 0.010(7)
C16 0.042(11) 0.042(9) 0.007(7) 0.007(7) 0.000(7) -0.002(8)
C15 0.037(11) 0.065(12) 0.034(10) -0.010(9) -0.015(8) -0.010(10)
C14 0.038(11) 0.12(2) 0.048(12) 0.000(13) -0.027(9) -0.008(14)
C13 0.042(11) 0.057(12) 0.032(10) -0.001(9) 0.000(8) -0.002(9)
C19 0.040(11) 0.048(11) 0.032(10) -0.017(8) 0.000(8) 0.007(9)
C20 0.015(8) 0.056(10) 0.028(9) -0.015(8) 0.007(7) -0.008(7)
C27 0.018(8) 0.029(8) 0.025(8) 0.001(7) 0.001(7) -0.004(7)
C26 0.011(8) 0.029(8) 0.037(9) -0.011(7) 0.014(7) -0.004(6)
C25 0.041(10) 0.019(8) 0.027(8) -0.009(7) 0.000(7) 0.000(7)
C76 0.027(9) 0.026(8) 0.038(9) -0.005(7) 0.004(7) -0.007(7)
C22 0.068(14) 0.056(12) 0.027(9) -0.017(9) 0.013(9) -0.024(10)
C24 0.053(12) 0.018(8) 0.045(10) 0.006(7) 0.003(9) 0.008(8)
C28 0.034(9) 0.020(8) 0.045(10) 0.000(7) 0.013(8) 0.009(7)
C29 0.025(8) 0.025(8) 0.025(8) 0.001(6) -0.004(6) 0.008(7)
C30 0.026(8) 0.016(8) 0.038(9) -0.010(7) 0.001(7) -0.008(7)
C36 0.041(10) 0.024(8) 0.019(7) 0.008(7) -0.007(7) -0.005(8)
C35 0.032(9) 0.026(8) 0.033(8) -0.004(8) 0.004(7) 0.012(8)
C31 0.022(8) 0.027(8) 0.022(8) 0.001(6) 0.004(6) 0.002(6)
C32 0.040(11) 0.052(11) 0.041(10) 0.009(9) 0.004(8) 0.020(9)
C34 0.025(10) 0.060(12) 0.054(12) -0.009(10) -0.013(8) 0.008(9)
C38 0.014(8) 0.053(11) 0.039(9) -0.003(8) -0.001(7) 0.006(8)
C37 0.019(8) 0.041(9) 0.024(8) -0.014(8) 0.005(6) 0.009(8)
Hg2 0.0722(6) 0.0690(6) 0.0517(5) -0.0118(4) 0.0073(4) -0.0176(5)
Cl4 0.070(4) 0.071(4) 0.099(5) -0.015(3) 0.026(3) 0.008(3)
Cl6 0.132(6) 0.078(4) 0.044(3) -0.019(3) 0.020(3) -0.034(4)
Cl5 0.079(5) 0.095(5) 0.115(6) -0.001(4) -0.016(4) 0.026(4)
Cl3 0.244(12) 0.184(10) 0.105(6) -0.039(6) 0.085(7) -0.149(10)
O11 0.092(15) 0.132(17) 0.130(17) -0.030(14) 0.005(13) -0.007(13)
N22 0.078(15) 0.083(15) 0.128(19) 0.034(14) 0.048(14) 0.016(12)
N21 0.067(12) 0.061(11) 0.070(12) -0.007(10) -0.019(9) 0.019(10)
O13 0.090(11) 0.065(9) 0.030(7) -0.014(6) 0.014(7) 0.011(8)
O12 0.035(2) 0.035(2) 0.035(2) 0.0000(2) 0.0019(2) 0.0000(2)
C0AA 0.048(3) 0.048(3) 0.048(3) 0.00000(10) 0.00271(18) 0.00000(10)
C33 0.053(3) 0.053(3) 0.053(3) 0.00000(10) 0.00299(18) 0.00000(10)
C23 0.113(3) 0.113(3) 0.113(3) 0.00000(10) 0.00638(18) 0.00000(10)

loop_
_atom_type_symbol
_atom_type_description
_atom_type_scat_dispersion_real
_atom_type_scat_dispersion_imag
_atom_type_scat_source
C C 0.0033 0.0016 'International Tables Vol C Tables 4.2.6.8 and 6.1.1.4'
H H 0.0000 0.0000 'International Tables Vol C Tables 4.2.6.8 and 6.1.1.4'
Cl Cl 0.1484 0.1585 'International Tables Vol C Tables 4.2.6.8 and 6.1.1.4'
Hg Hg -2.3894 9.2266 'International Tables Vol C Tables 4.2.6.8 and 6.1.1.4'
N N 0.0061 0.0033 'International Tables Vol C Tables 4.2.6.8 and 6.1.1.4'
O O 0.0106 0.0060 'International Tables Vol C Tables 4.2.6.8 and 6.1.1.4'

loop_
_geom_angle_atom_site_label_1
_geom_angle_atom_site_label_2
_geom_angle_atom_site_label_3
_geom_angle
_geom_angle_site_symmetry_1
_geom_angle_site_symmetry_3
Cl2 Hg1 O9 90.9(2) . .
Cl1 Hg1 Cl2 179.51(16) . .
Cl1 Hg1 O9 89.6(2) . .
C18 O9 Hg1 117.1(9) . .
C39 N18 C40 112.2(12) . .
C39 N18 C37 120.6(12) . .
C40 N18 C37 127.2(12) . .
C39 N20 C44 114.1(12) . .
C39 N20 C2 121.3(13) . .
C44 N20 C2 124.6(13) . .
C45 N17 C40 114.7(13) . .
C45 N17 C38 120.7(13) . .
C40 N17 C38 124.7(13) . .
C45 N19 C1 121.6(13) . .
C44 N19 C45 113.0(13) . .
C44 N19 C1 125.4(13) . .
C1 N1 C3 127.9(13) . .
C8 N1 C1 120.3(14) . .
C8 N1 C3 111.8(13) . .
C8 N3 C7 112.6(13) . .
C8 N3 C10 123.2(13) . .
C10 N3 C7 124.1(13) . .
C9 N2 C2 124.7(12) . .
C9 N2 C3 110.0(12) . .
C3 N2 C2 124.4(13) . .
C9 N4 C7 112.0(12) . .
C9 N4 C11 124.1(12) . .
C7 N4 C11 123.2(12) . .
C11 N6 C12 126.0(13) . .
C18 N6 C11 121.9(13) . .
C18 N6 C12 112.0(13) . .
C18 N8 C16 114.6(12) . .
C18 N8 C20 120.7(12) . .
C16 N8 C20 124.7(12) . .
C10 N5 C12 125.3(13) . .
C17 N5 C10 122.6(13) . .
C17 N5 C12 111.8(13) . .
C17 N7 C16 111.5(13) . .
C17 N7 C19 123.1(13) . .
C16 N7 C19 125.1(13) . .
C20 N10 C76 125.9(12) . .
C27 N10 C20 120.7(13) . .
C27 N10 C76 112.9(12) . .
C27 N12 C25 113.9(13) . .
C27 N12 C29 120.8(12) . .
C25 N12 C29 124.9(13) . .
C19 N9 C76 125.6(14) . .
C26 N9 C19 123.0(13) . .
C26 N9 C76 111.0(12) . .
C26 N11 C25 113.8(13) . .
C26 N11 C28 122.7(14) . .
C25 N11 C28 123.3(13) . .
C29 N14 C31 125.9(12) . .
C36 N14 C29 121.8(13) . .
C36 N14 C31 112.1(12) . .
C36 N16 C35 111.8(12) . .
C36 N16 C37 123.6(12) . .
C37 N16 C35 124.5(12) . .
C28 N13 C31 123.6(12) . .
C30 N13 C28 123.7(13) . .
C30 N13 C31 112.7(12) . .
C30 N15 C35 112.0(12) . .
C30 N15 C38 121.8(13) . .
C38 N15 C35 125.2(13) . .
O1 C45 N17 128.4(15) . .
O1 C45 N19 124.0(15) . .
N17 C45 N19 107.2(14) . .
O6 C39 N18 126.1(13) . .
O6 C39 N20 126.7(13) . .
N20 C39 N18 107.1(12) . .
N18 C40 N17 115.5(12) . .
N18 C40 C44 104.4(11) . .
N18 C40 C41 114.6(13) . .
N17 C40 C44 101.4(11) . .
N17 C40 C41 112.3(12) . .
C41 C40 C44 107.1(12) . .
N20 C44 C40 102.2(11) . .
N20 C44 C43 114.9(13) . .
N19 C44 N20 116.8(13) . .
N19 C44 C40 103.7(12) . .
N19 C44 C43 112.7(12) . .
C43 C44 C40 104.3(13) . .
C44 C43 H43A 111.2 . .
C44 C43 H43B 111.2 . .
H43A C43 H43B 109.2 . .
C42 C43 C44 102.6(14) . .
C42 C43 H43A 111.2 . .
C42 C43 H43B 111.2 . .
C43 C42 H42A 110.4 . .
C43 C42 H42B 110.4 . .
C43 C42 C41 106.6(15) . .
H42A C42 H42B 108.6 . .
C41 C42 H42A 110.4 . .
C41 C42 H42B 110.4 . .
C40 C41 H41A 111.3 . .
C40 C41 H41B 111.3 . .
C42 C41 C40 102.4(14) . .
C42 C41 H41A 111.3 . .
C42 C41 H41B 111.3 . .
H41A C41 H41B 109.2 . .
N19 C1 N1 116.3(13) . .
N19 C1 H1A 108.2 . .
N19 C1 H1B 108.2 . .
N1 C1 H1A 108.2 . .
N1 C1 H1B 108.2 . .
H1A C1 H1B 107.4 . .
N20 C2 H2A 108.7 . .
N20 C2 H2B 108.7 . .
N2 C2 N20 114.1(12) . .
N2 C2 H2A 108.7 . .
N2 C2 H2B 108.7 . .
H2A C2 H2B 107.6 . .
O2 C8 N1 125.2(15) . .
O2 C8 N3 126.5(16) . .
N3 C8 N1 108.2(14) . .
O8 C9 N2 125.6(13) . .
O8 C9 N4 124.5(14) . .
N4 C9 N2 110.0(12) . .
N1 C3 C7 102.8(12) . .
N1 C3 C4 112.5(14) . .
N2 C3 N1 112.8(12) . .
N2 C3 C7 105.2(12) . .
N2 C3 C4 114.9(13) . .
C4 C3 C7 107.5(13) . .
N3 C7 N4 114.9(12) . .
N3 C7 C3 104.5(12) . .
N3 C7 C6 115.2(12) . .
N4 C7 C3 102.0(12) . .
N4 C7 C6 113.8(13) . .
C3 C7 C6 104.4(12) . .
C7 C6 H6A 110.7 . .
C7 C6 H6B 110.7 . .
H6A C6 H6B 108.8 . .
C5 C6 C7 105.1(14) . .
C5 C6 H6A 110.7 . .
C5 C6 H6B 110.7 . .
C6 C5 H5A 110.4 . .
C6 C5 H5B 110.4 . .
H5A C5 H5B 108.6 . .
C4 C5 C6 106.5(17) . .
C4 C5 H5A 110.4 . .
C4 C5 H5B 110.4 . .
C3 C4 H4A 110.7 . .
C3 C4 H4B 110.7 . .
C5 C4 C3 105.2(15) . .
C5 C4 H4A 110.7 . .
C5 C4 H4B 110.7 . .
H4A C4 H4B 108.8 . .
N3 C10 N5 115.8(12) . .
N3 C10 H10A 108.3 . .
N3 C10 H10B 108.3 . .
N5 C10 H10A 108.3 . .
N5 C10 H10B 108.3 . .
H10A C10 H10B 107.4 . .
N4 C11 H11A 108.4 . .
N4 C11 H11B 108.4 . .
N6 C11 N4 115.7(13) . .
N6 C11 H11A 108.4 . .
N6 C11 H11B 108.4 . .
H11A C11 H11B 107.4 . .
O3 C17 N5 127.3(15) . .
O3 C17 N7 122.6(15) . .
N5 C17 N7 110.1(14) . .
O9 C18 N6 124.3(15) . .
O9 C18 N8 127.9(15) . .
N8 C18 N6 107.7(12) . .
N6 C12 C16 103.2(12) . .
N6 C12 C13 112.8(13) . .
N5 C12 N6 112.8(12) . .
N5 C12 C16 103.2(12) . .
N5 C12 C13 115.2(13) . .
C13 C12 C16 108.2(14) . .
N8 C16 C12 102.4(12) . .
N8 C16 C15 114.2(14) . .
N7 C16 N8 114.8(12) . .
N7 C16 C12 103.3(13) . .
N7 C16 C15 116.2(13) . .
C15 C16 C12 103.4(13) . .
C16 C15 H15A 110.7 . .
C16 C15 H15B 110.7 . .
H15A C15 H15B 108.8 . .
C14 C15 C16 105.1(15) . .
C14 C15 H15A 110.7 . .
C14 C15 H15B 110.7 . .
C15 C14 H14A 110.3 . .
C15 C14 H14B 110.3 . .
C15 C14 C13 107.2(15) . .
H14A C14 H14B 108.5 . .
C13 C14 H14A 110.3 . .
C13 C14 H14B 110.3 . .
C12 C13 H13A 111.4 . .
C12 C13 H13B 111.4 . .
C14 C13 C12 101.9(15) . .
C14 C13 H13A 111.4 . .
C14 C13 H13B 111.4 . .
H13A C13 H13B 109.3 . .
N7 C19 H19A 108.9 . .
N7 C19 H19B 108.9 . .
N9 C19 N7 113.6(13) . .
N9 C19 H19A 108.9 . .
N9 C19 H19B 108.9 . .
H19A C19 H19B 107.7 . .
N8 C20 H20A 108.2 . .
N8 C20 H20B 108.2 . .
N10 C20 N8 116.5(12) . .
N10 C20 H20A 108.2 . .
N10 C20 H20B 108.2 . .
H20A C20 H20B 107.3 . .
O10 C27 N10 126.0(14) . .
O10 C27 N12 126.5(14) . .
N10 C27 N12 107.5(13) . .
O4 C26 N9 124.0(15) . .
O4 C26 N11 126.0(15) . .
N11 C26 N9 110.0(13) . .
N12 C25 C76 101.7(12) . .
N12 C25 C24 115.5(14) . .
N11 C25 N12 114.0(12) . .
N11 C25 C76 102.3(12) . .
N11 C25 C24 116.8(14) . .
C24 C25 C76 103.6(12) . .
N10 C76 N9 112.6(12) . .
N10 C76 C25 103.6(12) . .
N10 C76 C22 114.3(13) . .
N9 C76 C25 102.7(12) . .
N9 C76 C22 115.8(13) . .
C22 C76 C25 106.2(13) . .
C76 C22 H22A 111.6 . .
C76 C22 H22B 111.6 . .
H22A C22 H22B 109.4 . .
C23 C22 C76 101.1(17) . .
C23 C22 H22A 111.6 . .
C23 C22 H22B 111.6 . .
C25 C24 H24A 110.5 . .
C25 C24 H24B 110.5 . .
H24A C24 H24B 108.7 . .
C23 C24 C25 106.0(18) . .
C23 C24 H24A 110.5 . .
C23 C24 H24B 110.5 . .
N11 C28 H28A 109.2 . .
N11 C28 H28B 109.2 . .
N13 C28 N11 112.2(12) . .
N13 C28 H28A 109.2 . .
N13 C28 H28B 109.2 . .
H28A C28 H28B 107.9 . .
N12 C29 H29A 108.8 . .
N12 C29 H29B 108.8 . .
N14 C29 N12 113.6(12) . .
N14 C29 H29A 108.8 . .
N14 C29 H29B 108.8 . .
H29A C29 H29B 107.7 . .
O5 C30 N13 126.7(14) . .
O5 C30 N15 124.2(14) . .
N13 C30 N15 109.0(13) . .
O7 C36 N14 128.1(15) . .
O7 C36 N16 123.0(14) . .
N14 C36 N16 108.8(14) . .
N16 C35 C31 102.2(12) . .
N16 C35 C34 114.9(13) . .
N15 C35 N16 113.6(12) . .
N15 C35 C31 103.5(11) . .
N15 C35 C34 113.8(14) . .
C34 C35 C31 107.4(13) . .
N14 C31 N13 116.2(12) . .
N14 C31 C35 105.0(11) . .
N14 C31 C32 114.6(13) . .
N13 C31 C35 102.5(11) . .
N13 C31 C32 111.9(12) . .
C35 C31 C32 105.0(12) . .
C31 C32 H32A 110.5 . .
C31 C32 H32B 110.5 . .
C31 C32 H32C 111.3 . .
C31 C32 H32D 111.3 . .
H32A C32 H32B 108.7 . .
H32C C32 H32D 109.2 . .
C0AA C32 C31 106(2) . .
C0AA C32 H32A 110.5 . .
C0AA C32 H32B 110.5 . .
C33 C32 C31 102.4(19) . .
C33 C32 H32C 111.3 . .
C33 C32 H32D 111.3 . .
C35 C34 H34A 110.9 . .
C35 C34 H34B 110.9 . .
C35 C34 H34C 110.6 . .
C35 C34 H34D 110.6 . .
C35 C34 C0AA 104(2) . .
H34A C34 H34B 109.0 . .
H34C C34 H34D 108.8 . .
C0AA C34 H34A 110.9 . .
C0AA C34 H34B 110.9 . .
C33 C34 C35 105(2) . .
C33 C34 H34C 110.6 . .
C33 C34 H34D 110.6 . .
N17 C38 H38A 108.5 . .
N17 C38 H38B 108.5 . .
N15 C38 N17 115.2(12) . .
N15 C38 H38A 108.5 . .
N15 C38 H38B 108.5 . .
H38A C38 H38B 107.5 . .
N18 C37 N16 114.6(11) . .
N18 C37 H37A 108.6 . .
N18 C37 H37B 108.6 . .
N16 C37 H37A 108.6 . .
N16 C37 H37B 108.6 . .
H37A C37 H37B 107.6 . .
Cl4 Hg2 Cl6 104.3(2) . .
Cl5 Hg2 Cl4 104.0(2) . .
Cl5 Hg2 Cl6 111.6(3) . .
Cl3 Hg2 Cl4 121.4(4) . .
Cl3 Hg2 Cl6 104.1(2) . .
Cl3 Hg2 Cl5 111.3(4) . .
H11C O11 H11D 109.6 . .
H22C N22 H22D 109.4 . .
H22C N22 H22E 109.5 . .
H22C N22 H22F 109.4 . .
H22D N22 H22E 109.4 . .
H22D N22 H22F 109.5 . .
H22E N22 H22F 109.5 . .
H21A N21 H21B 109.6 . .
H21A N21 H21C 109.6 . .
H21A N21 H21D 109.4 . .
H21B N21 H21C 109.4 . .
H21B N21 H21D 109.4 . .
H21C N21 H21D 109.4 . .
H13C O13 H13D 104.5 . .
H12A O12 H12B 104.5 . .
C32 C0AA C34 109(3) . .
C32 C0AA H0AA 109.9 . .
C32 C0AA H0AB 109.9 . .
C34 C0AA H0AA 109.9 . .
C34 C0AA H0AB 109.9 . .
H0AA C0AA H0AB 108.3 . .
C32 C33 H33A 110.2 . .
C32 C33 H33B 110.2 . .
C34 C33 C32 108(3) . .
C34 C33 H33A 110.2 . .
C34 C33 H33B 110.2 . .
H33A C33 H33B 108.5 . .
C22 C23 H23A 110.4 . .
C22 C23 H23B 110.4 . .
C24 C23 C22 107(2) . .
C24 C23 H23A 110.4 . .
C24 C23 H23B 110.4 . .
H23A C23 H23B 108.6 . .

loop_
_geom_bond_atom_site_label_1
_geom_bond_atom_site_label_2
_geom_bond_distance
_geom_bond_site_symmetry_2
Hg1 Cl2 2.335(4) .
Hg1 Cl1 2.315(4) .
Hg1 O9 2.626(9) .
O6 C39 1.200(16) .
O1 C45 1.222(19) .
O8 C9 1.236(17) .
O2 C8 1.212(18) .
O9 C18 1.207(17) .
O3 C17 1.245(18) .
O10 C27 1.204(17) .
O4 C26 1.224(17) .
O7 C36 1.226(18) .
O5 C30 1.219(18) .
N18 C39 1.397(18) .
N18 C40 1.433(19) .
N18 C37 1.43(2) .
N20 C39 1.386(18) .
N20 C44 1.432(19) .
N20 C2 1.449(19) .
N17 C45 1.33(2) .
N17 C40 1.448(18) .
N17 C38 1.46(2) .
N19 C45 1.40(2) .
N19 C44 1.401(19) .
N19 C1 1.440(19) .
N1 C1 1.450(19) .
N1 C8 1.38(2) .
N1 C3 1.46(2) .
N3 C8 1.348(19) .
N3 C7 1.444(19) .
N3 C10 1.42(2) .
N2 C2 1.448(19) .
N2 C9 1.352(19) .
N2 C3 1.446(19) .
N4 C9 1.347(18) .
N4 C7 1.455(19) .
N4 C11 1.459(19) .
N6 C11 1.44(2) .
N6 C18 1.38(2) .
N6 C12 1.460(19) .
N8 C18 1.345(19) .
N8 C16 1.439(18) .
N8 C20 1.44(2) .
N5 C10 1.43(2) .
N5 C17 1.32(2) .
N5 C12 1.455(19) .
N7 C17 1.38(2) .
N7 C16 1.43(2) .
N7 C19 1.45(2) .
N10 C20 1.438(19) .
N10 C27 1.366(18) .
N10 C76 1.442(19) .
N12 C27 1.383(19) .
N12 C25 1.440(19) .
N12 C29 1.447(18) .
N9 C19 1.42(2) .
N9 C26 1.364(19) .
N9 C76 1.462(19) .
N11 C26 1.34(2) .
N11 C25 1.43(2) .
N11 C28 1.46(2) .
N14 C29 1.436(19) .
N14 C36 1.348(19) .
N14 C31 1.435(19) .
N16 C36 1.377(19) .
N16 C35 1.465(19) .
N16 C37 1.464(18) .
N13 C28 1.438(19) .
N13 C30 1.341(19) .
N13 C31 1.460(18) .
N15 C30 1.352(18) .
N15 C35 1.45(2) .
N15 C38 1.44(2) .
C40 C44 1.58(2) .
C40 C41 1.53(2) .
C44 C43 1.56(2) .
C43 H43A 0.9700 .
C43 H43B 0.9700 .
C43 C42 1.50(2) .
C42 H42A 0.9700 .
C42 H42B 0.9700 .
C42 C41 1.52(2) .
C41 H41A 0.9700 .
C41 H41B 0.9700 .
C1 H1A 0.9700 .
C1 H1B 0.9700 .
C2 H2A 0.9700 .
C2 H2B 0.9700 .
C3 C7 1.53(2) .
C3 C4 1.50(2) .
C7 C6 1.53(2) .
C6 H6A 0.9700 .
C6 H6B 0.9700 .
C6 C5 1.49(3) .
C5 H5A 0.9700 .
C5 H5B 0.9700 .
C5 C4 1.46(3) .
C4 H4A 0.9700 .
C4 H4B 0.9700 .
C10 H10A 0.9700 .
C10 H10B 0.9700 .
C11 H11A 0.9700 .
C11 H11B 0.9700 .
C12 C16 1.56(2) .
C12 C13 1.52(2) .
C16 C15 1.55(2) .
C15 H15A 0.9700 .
C15 H15B 0.9700 .
C15 C14 1.46(3) .
C14 H14A 0.9700 .
C14 H14B 0.9700 .
C14 C13 1.51(3) .
C13 H13A 0.9700 .
C13 H13B 0.9700 .
C19 H19A 0.9700 .
C19 H19B 0.9700 .
C20 H20A 0.9700 .
C20 H20B 0.9700 .
C25 C76 1.59(2) .
C25 C24 1.52(2) .
C76 C22 1.54(2) .
C22 H22A 0.9700 .
C22 H22B 0.9700 .
C22 C23 1.54(3) .
C24 H24A 0.9700 .
C24 H24B 0.9700 .
C24 C23 1.42(3) .
C28 H28A 0.9700 .
C28 H28B 0.9700 .
C29 H29A 0.9700 .
C29 H29B 0.9700 .
C35 C31 1.54(2) .
C35 C34 1.51(2) .
C31 C32 1.55(2) .
C32 H32A 0.9700 .
C32 H32B 0.9700 .
C32 H32C 0.9700 .
C32 H32D 0.9700 .
C32 C0AA 1.41(4) .
C32 C33 1.54(4) .
C34 H34A 0.9700 .
C34 H34B 0.9700 .
C34 H34C 0.9700 .
C34 H34D 0.9700 .
C34 C0AA 1.52(4) .
C34 C33 1.41(4) .
C38 H38A 0.9700 .
C38 H38B 0.9700 .
C37 H37A 0.9700 .
C37 H37B 0.9700 .
Hg2 Cl4 2.480(6) .
Hg2 Cl6 2.524(5) .
Hg2 Cl5 2.456(7) .
Hg2 Cl3 2.408(8) .
O11 H11C 0.8494 .
O11 H11D 0.8488 .
N22 H22C 1.0001 .
N22 H22D 1.0004 .
N22 H22E 1.0000 .
N22 H22F 0.9998 .
N21 H21A 0.9996 .
N21 H21B 0.9999 .
N21 H21C 1.0002 .
N21 H21D 1.0005 .
O13 H13C 0.8491 .
O13 H13D 0.8500 .
O12 H12A 0.8508 .
O12 H12B 0.8500 .
C0AA H0AA 0.9700 .
C0AA H0AB 0.9700 .
C33 H33A 0.9700 .
C33 H33B 0.9700 .
C23 H23A 0.9700 .
C23 H23B 0.9700 .

loop_
_geom_torsion_atom_site_label_1
_geom_torsion_atom_site_label_2
_geom_torsion_atom_site_label_3
_geom_torsion_atom_site_label_4
_geom_torsion
_geom_torsion_site_symmetry_1
_geom_torsion_site_symmetry_2
_geom_torsion_site_symmetry_3
_geom_torsion_site_symmetry_4
Hg1 O9 C18 N6 94.9(14) . . . .
Hg1 O9 C18 N8 -90.5(16) . . . .
N18 C40 C44 N20 -0.1(14) . . . .
N18 C40 C44 N19 121.7(12) . . . .
N18 C40 C44 C43 -120.2(12) . . . .
N18 C40 C41 C42 137.3(15) . . . .
N20 C44 C43 C42 -136.2(15) . . . .
N17 C40 C44 N20 -120.4(12) . . . .
N17 C40 C44 N19 1.4(14) . . . .
N17 C40 C44 C43 119.5(12) . . . .
N17 C40 C41 C42 -88.4(17) . . . .
N19 C44 C43 C42 86.7(17) . . . .
N1 C3 C7 N3 -1.7(14) . . . .
N1 C3 C7 N4 -121.7(12) . . . .
N1 C3 C7 C6 119.6(13) . . . .
N1 C3 C4 C5 -93.0(19) . . . .
N3 C7 C6 C5 93.8(18) . . . .
N2 C3 C7 N3 116.5(12) . . . .
N2 C3 C7 N4 -3.4(14) . . . .
N2 C3 C7 C6 -122.1(13) . . . .
N2 C3 C4 C5 136.1(17) . . . .
N4 C7 C6 C5 -130.6(16) . . . .
N6 C12 C16 N8 -0.5(15) . . . .
N6 C12 C16 N7 119.1(12) . . . .
N6 C12 C16 C15 -119.4(13) . . . .
N6 C12 C13 C14 92.0(18) . . . .
N8 C16 C15 C14 -88.2(18) . . . .
N5 C12 C16 N8 -118.2(12) . . . .
N5 C12 C16 N7 1.3(14) . . . .
N5 C12 C16 C15 122.8(13) . . . .
N5 C12 C13 C14 -136.4(16) . . . .
N7 C16 C15 C14 134.6(16) . . . .
N10 C76 C22 C23 91(2) . . . .
N12 C25 C76 N10 0.3(14) . . . .
N12 C25 C76 N9 -117.0(12) . . . .
N12 C25 C76 C22 121.0(13) . . . .
N12 C25 C24 C23 -86(2) . . . .
N9 C76 C22 C23 -136.1(18) . . . .
N11 C25 C76 N10 118.3(12) . . . .
N11 C25 C76 N9 1.0(14) . . . .
N11 C25 C76 C22 -121.0(13) . . . .
N11 C25 C24 C23 135.5(19) . . . .
N14 C31 C32 C0AA 133(2) . . . .
N14 C31 C32 C33 97(2) . . . .
N16 C35 C31 N14 -1.3(14) . . . .
N16 C35 C31 N13 -123.1(12) . . . .
N16 C35 C31 C32 119.8(13) . . . .
N16 C35 C34 C0AA -128(2) . . . .
N16 C35 C34 C33 -90(3) . . . .
N13 C31 C32 C0AA -92(3) . . . .
N13 C31 C32 C33 -128(2) . . . .
N15 C35 C31 N14 116.9(12) . . . .
N15 C35 C31 N13 -5.0(14) . . . .
N15 C35 C31 C32 -122.0(13) . . . .
N15 C35 C34 C0AA 99(2) . . . .
N15 C35 C34 C33 136(2) . . . .
C45 N17 C40 N18 -112.2(15) . . . .
C45 N17 C40 C44 0.0(15) . . . .
C45 N17 C40 C41 114.0(15) . . . .
C45 N17 C38 N15 96.8(17) . . . .
C45 N19 C44 N20 109.2(15) . . . .
C45 N19 C44 C40 -2.3(15) . . . .
C45 N19 C44 C43 -114.6(15) . . . .
C45 N19 C1 N1 -91.0(17) . . . .
C39 N18 C40 N17 110.3(14) . . . .
C39 N18 C40 C44 0.0(15) . . . .
C39 N18 C40 C41 -116.8(14) . . . .
C39 N18 C37 N16 -96.1(15) . . . .
C39 N20 C44 N19 -112.2(15) . . . .
C39 N20 C44 C40 0.2(15) . . . .
C39 N20 C44 C43 112.6(14) . . . .
C39 N20 C2 N2 91.4(16) . . . .
C40 N18 C39 O6 176.5(13) . . . .
C40 N18 C39 N20 0.2(15) . . . .
C40 N18 C37 N16 87.4(17) . . . .
C40 N17 C45 O1 -174.8(15) . . . .
C40 N17 C45 N19 -1.3(16) . . . .
C40 N17 C38 N15 -85.0(17) . . . .
C40 C44 C43 C42 -25.2(16) . . . .
C44 N20 C39 O6 -176.5(14) . . . .
C44 N20 C39 N18 -0.3(16) . . . .
C44 N20 C2 N2 -87.9(17) . . . .
C44 N19 C45 O1 176.2(14) . . . .
C44 N19 C45 N17 2.4(16) . . . .
C44 N19 C1 N1 87.8(18) . . . .
C44 C40 C41 C42 22.1(17) . . . .
C44 C43 C42 C41 40.8(18) . . . .
C43 C42 C41 C40 -39.6(18) . . . .
C41 C40 C44 N20 121.7(13) . . . .
C41 C40 C44 N19 -116.5(13) . . . .
C41 C40 C44 C43 1.7(16) . . . .
C1 N19 C45 O1 -5(2) . . . .
C1 N19 C45 N17 -178.7(12) . . . .
C1 N19 C44 N20 -69.6(18) . . . .
C1 N19 C44 C40 178.8(12) . . . .
C1 N19 C44 C43 66.6(19) . . . .
C1 N1 C8 O2 4(2) . . . .
C1 N1 C8 N3 -176.4(13) . . . .
C1 N1 C3 N2 65(2) . . . .
C1 N1 C3 C7 177.9(14) . . . .
C1 N1 C3 C4 -67(2) . . . .
C2 N20 C39 O6 4(2) . . . .
C2 N20 C39 N18 -179.7(12) . . . .
C2 N20 C44 N19 67.2(18) . . . .
C2 N20 C44 C40 179.6(12) . . . .
C2 N20 C44 C43 -68.0(19) . . . .
C2 N2 C9 O8 1(2) . . . .
C2 N2 C9 N4 -179.2(13) . . . .
C2 N2 C3 N1 -71.1(18) . . . .
C2 N2 C3 C7 177.6(13) . . . .
C2 N2 C3 C4 59.7(19) . . . .
C8 N1 C1 N19 92.9(17) . . . .
C8 N1 C3 N2 -112.5(14) . . . .
C8 N1 C3 C7 0.3(16) . . . .
C8 N1 C3 C4 115.6(15) . . . .
C8 N3 C7 N4 113.7(14) . . . .
C8 N3 C7 C3 2.8(16) . . . .
C8 N3 C7 C6 -111.1(15) . . . .
C8 N3 C10 N5 -98.0(17) . . . .
C9 N2 C2 N20 -97.3(17) . . . .
C9 N2 C3 N1 119.2(14) . . . .
C9 N2 C3 C7 7.9(16) . . . .
C9 N2 C3 C4 -110.1(15) . . . .
C9 N4 C7 N3 -114.4(14) . . . .
C9 N4 C7 C3 -2.0(16) . . . .
C9 N4 C7 C6 109.9(15) . . . .
C9 N4 C11 N6 99.5(17) . . . .
C3 N1 C1 N19 -85(2) . . . .
C3 N1 C8 O2 -178.1(14) . . . .
C3 N1 C8 N3 1.4(18) . . . .
C3 N2 C2 N20 94.4(17) . . . .
C3 N2 C9 O8 170.8(14) . . . .
C3 N2 C9 N4 -9.5(17) . . . .
C3 C7 C6 C5 -20.2(18) . . . .
C7 N3 C8 O2 176.9(15) . . . .
C7 N3 C8 N1 -2.7(17) . . . .
C7 N3 C10 N5 86.1(18) . . . .
C7 N4 C9 O8 -173.0(14) . . . .
C7 N4 C9 N2 7.2(17) . . . .
C7 N4 C11 N6 -90.4(17) . . . .
C7 C3 C4 C5 19(2) . . . .
C7 C6 C5 C4 33(2) . . . .
C6 C5 C4 C3 -33(2) . . . .
C4 C3 C7 N3 -120.7(13) . . . .
C4 C3 C7 N4 119.4(13) . . . .
C4 C3 C7 C6 0.7(17) . . . .
C10 N3 C8 O2 1(2) . . . .
C10 N3 C8 N1 -179.0(13) . . . .
C10 N3 C7 N4 -70.0(17) . . . .
C10 N3 C7 C3 179.1(13) . . . .
C10 N3 C7 C6 65.1(19) . . . .
C10 N5 C17 O3 -2(2) . . . .
C10 N5 C17 N7 175.1(13) . . . .
C10 N5 C12 N6 73.7(18) . . . .
C10 N5 C12 C16 -175.6(13) . . . .
C10 N5 C12 C13 -58(2) . . . .
C11 N4 C9 O8 -2(2) . . . .
C11 N4 C9 N2 178.2(13) . . . .
C11 N4 C7 N3 74.5(18) . . . .
C11 N4 C7 C3 -173.1(13) . . . .
C11 N4 C7 C6 -61.2(18) . . . .
C11 N6 C18 O9 -5(2) . . . .
C11 N6 C18 N8 179.8(13) . . . .
C11 N6 C12 N5 -67.6(19) . . . .
C11 N6 C12 C16 -178.4(14) . . . .
C11 N6 C12 C13 65(2) . . . .
C17 N5 C10 N3 92.9(17) . . . .
C17 N5 C12 N6 -111.9(15) . . . .
C17 N5 C12 C16 -1.1(16) . . . .
C17 N5 C12 C13 116.6(16) . . . .
C17 N7 C16 N8 109.5(14) . . . .
C17 N7 C16 C12 -1.2(15) . . . .
C17 N7 C16 C15 -113.6(16) . . . .
C17 N7 C19 N9 -95.0(18) . . . .
C18 N6 C11 N4 -91.7(17) . . . .
C18 N6 C12 N5 109.6(15) . . . .
C18 N6 C12 C16 -1.1(16) . . . .
C18 N6 C12 C13 -117.6(15) . . . .
C18 N8 C16 N7 -109.1(15) . . . .
C18 N8 C16 C12 2.1(17) . . . .
C18 N8 C16 C15 113.1(16) . . . .
C18 N8 C20 N10 95.1(16) . . . .
C12 N6 C11 N4 85.3(18) . . . .
C12 N6 C18 O9 178.0(13) . . . .
C12 N6 C18 N8 2.4(16) . . . .
C12 N5 C10 N3 -93.2(18) . . . .
C12 N5 C17 O3 -176.8(14) . . . .
C12 N5 C17 N7 0.5(16) . . . .
C12 C16 C15 C14 22.2(19) . . . .
C16 N8 C18 O9 -178.2(14) . . . .
C16 N8 C18 N6 -2.9(16) . . . .
C16 N8 C20 N10 -83.3(18) . . . .
C16 N7 C17 O3 177.9(13) . . . .
C16 N7 C17 N5 0.5(16) . . . .
C16 N7 C19 N9 90.7(18) . . . .
C16 C12 C13 C14 -21.5(18) . . . .
C16 C15 C14 C13 -38(2) . . . .
C15 C14 C13 C12 36.7(19) . . . .
C13 C12 C16 N8 119.2(13) . . . .
C13 C12 C16 N7 -121.2(13) . . . .
C13 C12 C16 C15 0.3(17) . . . .
C19 N7 C17 O3 3(2) . . . .
C19 N7 C17 N5 -174.4(14) . . . .
C19 N7 C16 N8 -75.7(19) . . . .
C19 N7 C16 C12 173.6(13) . . . .
C19 N7 C16 C15 61(2) . . . .
C19 N9 C26 O4 -3(2) . . . .
C19 N9 C26 N11 178.9(13) . . . .
C19 N9 C76 N10 72.3(17) . . . .
C19 N9 C76 C25 -176.9(13) . . . .
C19 N9 C76 C22 -62(2) . . . .
C20 N8 C18 O9 3(2) . . . .
C20 N8 C18 N6 178.6(13) . . . .
C20 N8 C16 N7 69.4(19) . . . .
C20 N8 C16 C12 -179.4(13) . . . .
C20 N8 C16 C15 -68.4(19) . . . .
C20 N10 C27 O10 0(2) . . . .
C20 N10 C27 N12 -179.5(13) . . . .
C20 N10 C76 N9 -73.4(18) . . . .
C20 N10 C76 C25 176.4(14) . . . .
C20 N10 C76 C22 61(2) . . . .
C27 N10 C20 N8 -98.7(16) . . . .
C27 N10 C76 N9 113.8(14) . . . .
C27 N10 C76 C25 3.6(16) . . . .
C27 N10 C76 C22 -111.5(15) . . . .
C27 N12 C25 N11 -113.4(15) . . . .
C27 N12 C25 C76 -4.1(16) . . . .
C27 N12 C25 C24 107.3(16) . . . .
C27 N12 C29 N14 98.0(16) . . . .
C26 N9 C19 N7 100.2(17) . . . .
C26 N9 C76 N10 -114.7(14) . . . .
C26 N9 C76 C25 -3.9(15) . . . .
C26 N9 C76 C22 111.3(16) . . . .
C26 N11 C25 N12 111.2(15) . . . .
C26 N11 C25 C76 2.3(16) . . . .
C26 N11 C25 C24 -110.0(16) . . . .
C26 N11 C28 N13 -93.0(17) . . . .
C25 N12 C27 O10 -173.0(14) . . . .
C25 N12 C27 N10 6.6(17) . . . .
C25 N12 C29 N14 -89.9(17) . . . .
C25 N11 C26 O4 177.1(14) . . . .
C25 N11 C26 N9 -5.1(17) . . . .
C25 N11 C28 N13 92.6(17) . . . .
C25 C76 C22 C23 -23(2) . . . .
C25 C24 C23 C22 -41(3) . . . .
C76 N10 C20 N8 89.0(18) . . . .
C76 N10 C27 O10 173.3(14) . . . .
C76 N10 C27 N12 -6.3(17) . . . .
C76 N9 C19 N7 -87.6(18) . . . .
C76 N9 C26 O4 -176.4(14) . . . .
C76 N9 C26 N11 5.7(16) . . . .
C76 C25 C24 C23 24(2) . . . .
C76 C22 C23 C24 40(2) . . . .
C24 C25 C76 N10 -119.9(13) . . . .
C24 C25 C76 N9 122.8(13) . . . .
C24 C25 C76 C22 0.8(17) . . . .
C28 N11 C26 O4 2(2) . . . .
C28 N11 C26 N9 180.0(12) . . . .
C28 N11 C25 N12 -73.9(18) . . . .
C28 N11 C25 C76 177.3(13) . . . .
C28 N11 C25 C24 65.0(19) . . . .
C28 N13 C30 O5 -2(3) . . . .
C28 N13 C30 N15 179.8(13) . . . .
C28 N13 C31 N14 70.4(18) . . . .
C28 N13 C31 C35 -175.8(13) . . . .
C28 N13 C31 C32 -63.8(18) . . . .
C29 N12 C27 O10 0(2) . . . .
C29 N12 C27 N10 179.5(12) . . . .
C29 N12 C25 N11 74.0(18) . . . .
C29 N12 C25 C76 -176.7(13) . . . .
C29 N12 C25 C24 -65(2) . . . .
C29 N14 C36 O7 -1(2) . . . .
C29 N14 C36 N16 -179.9(12) . . . .
C29 N14 C31 N13 -68.5(18) . . . .
C29 N14 C31 C35 179.1(13) . . . .
C29 N14 C31 C32 64.5(18) . . . .
C30 N13 C28 N11 91.6(18) . . . .
C30 N13 C31 N14 -111.6(14) . . . .
C30 N13 C31 C35 2.2(16) . . . .
C30 N13 C31 C32 114.2(15) . . . .
C30 N15 C35 N16 116.5(14) . . . .
C30 N15 C35 C31 6.5(16) . . . .
C30 N15 C35 C34 -109.7(16) . . . .
C30 N15 C38 N17 -103.4(17) . . . .
C36 N14 C29 N12 -98.0(16) . . . .
C36 N14 C31 N13 115.5(14) . . . .
C36 N14 C31 C35 3.1(15) . . . .
C36 N14 C31 C32 -111.5(14) . . . .
C36 N16 C35 N15 -111.6(14) . . . .
C36 N16 C35 C31 -0.8(15) . . . .
C36 N16 C35 C34 115.1(15) . . . .
C36 N16 C37 N18 99.0(15) . . . .
C35 N16 C36 O7 -175.9(13) . . . .
C35 N16 C36 N14 2.8(16) . . . .
C35 N16 C37 N18 -86.1(16) . . . .
C35 N15 C30 O5 176.7(15) . . . .
C35 N15 C30 N13 -5.4(18) . . . .
C35 N15 C38 N17 89.2(18) . . . .
C35 C31 C32 C0AA 19(3) . . . .
C35 C31 C32 C33 -18(2) . . . .
C35 C34 C0AA C32 28(4) . . . .
C35 C34 C33 C32 -35(3) . . . .
C31 N14 C29 N12 86.3(17) . . . .
C31 N14 C36 O7 174.9(14) . . . .
C31 N14 C36 N16 -3.7(16) . . . .
C31 N13 C28 N11 -90.6(17) . . . .
C31 N13 C30 O5 179.6(15) . . . .
C31 N13 C30 N15 1.8(18) . . . .
C31 C35 C34 C0AA -15(3) . . . .
C31 C35 C34 C33 22(3) . . . .
C31 C32 C0AA C34 -30(4) . . . .
C31 C32 C33 C34 33(3) . . . .
C34 C35 C31 N14 -122.5(13) . . . .
C34 C35 C31 N13 115.7(14) . . . .
C34 C35 C31 C32 -1.4(16) . . . .
C38 N17 C45 O1 4(2) . . . .
C38 N17 C45 N19 177.0(12) . . . .
C38 N17 C40 N18 69.5(17) . . . .
C38 N17 C40 C44 -178.3(12) . . . .
C38 N17 C40 C41 -64.3(18) . . . .
C38 N15 C30 O5 8(2) . . . .
C38 N15 C30 N13 -174.3(13) . . . .
C38 N15 C35 N16 -75.1(18) . . . .
C38 N15 C35 C31 175.0(13) . . . .
C38 N15 C35 C34 58.8(19) . . . .
C37 N18 C39 O6 0(2) . . . .
C37 N18 C39 N20 -176.8(12) . . . .
C37 N18 C40 N17 -72.9(18) . . . .
C37 N18 C40 C44 176.7(13) . . . .
C37 N18 C40 C41 59.9(19) . . . .
C37 N16 C36 O7 0(2) . . . .
C37 N16 C36 N14 178.3(12) . . . .
C37 N16 C35 N15 73.0(17) . . . .
C37 N16 C35 C31 -176.2(12) . . . .
C37 N16 C35 C34 -60.3(19) . . . .
